data_7247502
loop_
_publ_author_name
'Gl\"ockler, Eduard'
'Kapp, Leon'
'W\"olper, Christoph'
'Schumacher, Marcel'
'Gr\"oschel, Andr\'e H.'
'Schulz, Stephan'

_publ_section_title
;
 Homoleptic and heteroleptic ketodiiminate zinc complexes for the ROP of
 cyclic l-lactide
;
_journal_issue 43
_journal_name_full 'RSC Advances'
_journal_page_first 29879
_journal_page_last 29885
_journal_paper_doi 10.1039/D3RA06529D
_journal_volume 13
_journal_year 2023
_chemical_formula_sum 'C27 H42 N4 O Zn2'
_chemical_formula_weight 569.38
_space_group_crystal_system triclinic
_space_group_IT_number 2
_space_group_name_Hall '-P 1'
_space_group_name_H-M_alt 'P -1'
_atom_sites_solution_hydrogens geom
_atom_sites_solution_primary direct
_atom_sites_solution_secondary difmap
_audit_creation_method SHELXL-2017/1
_audit_update_record
;
2023-06-12 deposited with the CCDC.	2023-10-05 downloaded from the CCDC.
;
_cell_angle_alpha 98.388(4)
_cell_angle_beta 95.725(4)
_cell_angle_gamma 106.622(4)
_cell_formula_units_Z 2
_cell_length_a 7.9884(6)
_cell_length_b 8.0941(7)
_cell_length_c 22.3164(18)
_cell_measurement_reflns_used 9804
_cell_measurement_temperature 100(2)
_cell_measurement_theta_max 31.24
_cell_measurement_theta_min 2.66
_cell_volume 1352.55(19)
_computing_cell_refinement 'BRUKER APEX3(v2019.1-0)'
_computing_data_collection 'BRUKER APEX3(v2019.1-0)'
_computing_data_reduction 'BRUKER APEX3(v2019.1-0)'
_computing_molecular_graphics 'ORTEP/PLATON (Spek)'
_computing_publication_material 'BRUKER AXS SHELXTL (c) 2008 / Vers. 2008/4'
_computing_structure_refinement 'SHELXL-2017/1 (Sheldrick, 2017)'
_computing_structure_solution 'BRUKER APEX3(v2019.1-0)'
_diffrn_ambient_temperature 100(2)
_diffrn_detector_area_resol_mean 512
_diffrn_measured_fraction_theta_full 1.000
_diffrn_measured_fraction_theta_max 0.994
_diffrn_measurement_device_type 'Bruker D8 KAPPA II (APEX II detector)'
_diffrn_measurement_method 'Data collection strategy APEX 3/QUEEN'
_diffrn_radiation_monochromator 'Triumph Goebel mirror'
_diffrn_radiation_source 'fine-focus sealed tube'
_diffrn_radiation_type MoK\a
_diffrn_radiation_wavelength 0.71073
_diffrn_reflns_av_R_equivalents 0.0446
_diffrn_reflns_av_unetI/netI 0.0261
_diffrn_reflns_Laue_measured_fraction_full 1.000
_diffrn_reflns_Laue_measured_fraction_max 0.994
_diffrn_reflns_limit_h_max 12
_diffrn_reflns_limit_h_min -12
_diffrn_reflns_limit_k_max 12
_diffrn_reflns_limit_k_min -12
_diffrn_reflns_limit_l_max 34
_diffrn_reflns_limit_l_min -34
_diffrn_reflns_number 92625
_diffrn_reflns_point_group_measured_fraction_full 1.000
_diffrn_reflns_point_group_measured_fraction_max 0.994
_diffrn_reflns_theta_full 25.242
_diffrn_reflns_theta_max 33.268
_diffrn_reflns_theta_min 2.664
_exptl_absorpt_coefficient_mu 1.799
_exptl_absorpt_correction_T_max 0.75
_exptl_absorpt_correction_T_min 0.64
_exptl_absorpt_correction_type multi-scan
_exptl_absorpt_process_details
; 
 SADABS
 R.H. Blessing, Acta Cryst. (1995) A51 33-38 
;
_exptl_crystal_colour 'pale yellow'
_exptl_crystal_density_diffrn 1.398
_exptl_crystal_description tablet
_exptl_crystal_F_000 600
_exptl_crystal_size_max 0.255
_exptl_crystal_size_mid 0.119
_exptl_crystal_size_min 0.050
_refine_diff_density_max 0.714
_refine_diff_density_min -0.625
_refine_diff_density_rms 0.073
_refine_ls_extinction_method none
_refine_ls_goodness_of_fit_ref 1.040
_refine_ls_hydrogen_treatment constr
_refine_ls_matrix_type full
_refine_ls_number_parameters 313
_refine_ls_number_reflns 10387
_refine_ls_number_restraints 0
_refine_ls_restrained_S_all 1.040
_refine_ls_R_factor_all 0.0406
_refine_ls_R_factor_gt 0.0290
_refine_ls_shift/su_max 0.003
_refine_ls_shift/su_mean 0.000
_refine_ls_structure_factor_coef Fsqd
_refine_ls_weighting_details 'w=1/[\s^2^(Fo^2^)+(0.0322P)^2^+0.5120P] where P=(Fo^2^+2Fc^2^)/3'
_refine_ls_weighting_scheme calc
_refine_ls_wR_factor_gt 0.0640
_refine_ls_wR_factor_ref 0.0679
_reflns_Friedel_coverage 0.000
_reflns_number_gt 8666
_reflns_number_total 10387
_reflns_threshold_expression 'I > 2\s(I)'
_cod_data_source_file d3ra06529d2.cif
_cod_data_source_block eg_bangam
_cod_depositor_comments
;
The following automatic conversions were performed:

data item '_atom_sites_solution_secondary' value 'diffmap' was
changed to 'difmap'.

Automatic conversion script
Id: cif_fix_values 8170 2020-07-09 18:12:32Z antanas 
;
_cod_original_cell_volume 1352.54(19)
_cod_database_code 7247502
_shelx_shelxl_version_number 2017/1
_shelx_space_group_comment
;
The symmetry employed for this shelxl refinement is uniquely defined
by the following loop, which should always be used as a source of
symmetry information in preference to the above space-group names.
They are only intended as comments.
;
_shelx_estimated_absorpt_t_min 0.657
_shelx_estimated_absorpt_t_max 0.915

loop_
_space_group_symop_operation_xyz
'x, y, z'
'-x, -y, -z'

loop_
_atom_site_label
_atom_site_type_symbol
_atom_site_fract_x
_atom_site_fract_y
_atom_site_fract_z
_atom_site_U_iso_or_equiv
_atom_site_adp_type
_atom_site_occupancy
_atom_site_site_symmetry_order
_atom_site_calc_flag
_atom_site_refinement_flags_posn
_atom_site_refinement_flags_adp
_atom_site_refinement_flags_occupancy
_atom_site_disorder_assembly
_atom_site_disorder_group
Zn1 Zn 0.67166(2) 0.42020(2) 0.82461(2) 0.01123(3) Uani 1 1 d . . . . .
Zn2 Zn 0.50235(2) 0.31990(2) 0.66751(2) 0.01247(4) Uani 1 1 d . . . . .
O1 O 0.48356(11) 0.27287(11) 0.75418(4) 0.01236(15) Uani 1 1 d . . . . .
N1 N 0.57054(14) 0.32373(14) 0.89222(5) 0.01456(19) Uani 1 1 d . . . . .
N2 N 0.29279(14) 0.13465(15) 0.62519(5) 0.0169(2) Uani 1 1 d . . . . .
N3 N 0.88338(14) 0.31062(14) 0.83507(5) 0.01406(18) Uani 1 1 d . . . . .
N4 N 0.38982(14) 0.52344(15) 0.64929(5) 0.0160(2) Uani 1 1 d . . . . .
C1 C 0.42526(16) 0.18880(16) 0.88261(6) 0.0144(2) Uani 1 1 d . . . . .
C2 C 0.32548(16) 0.10943(16) 0.82473(6) 0.0149(2) Uani 1 1 d . . . . .
H2 H 0.221175 0.017860 0.826060 0.018 Uiso 1 1 calc R U . . .
C3 C 0.35026(15) 0.13948(15) 0.76480(5) 0.0120(2) Uani 1 1 d . . . . .
C4 C 0.22440(16) 0.02187(16) 0.71673(6) 0.0150(2) Uani 1 1 d . . . . .
H4 H 0.146334 -0.074364 0.729664 0.018 Uiso 1 1 calc R U . . .
C5 C 0.19319(16) 0.02057(16) 0.65360(6) 0.0144(2) Uani 1 1 d . . . . .
C6 C 0.35550(19) 0.1100(2) 0.93621(6) 0.0222(3) Uani 1 1 d . . . . .
H6A H 0.241271 0.019884 0.921826 0.033 Uiso 1 1 calc R U . . .
H6B H 0.340667 0.202242 0.967000 0.033 Uiso 1 1 calc R U . . .
H6C H 0.439482 0.057070 0.954446 0.033 Uiso 1 1 calc R U . . .
C7 C 0.03307(18) -0.12292(18) 0.61813(7) 0.0206(3) Uani 1 1 d . . . . .
H7A H -0.053086 -0.070298 0.601213 0.031 Uiso 1 1 calc R U . . .
H7B H -0.020578 -0.200197 0.645564 0.031 Uiso 1 1 calc R U . . .
H7C H 0.069209 -0.191146 0.584653 0.031 Uiso 1 1 calc R U . . .
C8 C 0.69026(18) 0.37431(17) 0.95048(6) 0.0171(2) Uani 1 1 d . . . . .
H8A H 0.623550 0.336061 0.983678 0.020 Uiso 1 1 calc R U . . .
H8AB H 0.741616 0.503533 0.960346 0.020 Uiso 1 1 calc R U . . .
C9 C 0.83866(18) 0.28989(17) 0.94641(6) 0.0180(2) Uani 1 1 d . . . . .
H9A H 0.909143 0.314666 0.987589 0.022 Uiso 1 1 calc R U . . .
H9AB H 0.784662 0.161187 0.934887 0.022 Uiso 1 1 calc R U . . .
C10 C 0.96375(17) 0.35080(18) 0.90094(6) 0.0178(2) Uani 1 1 d . . . . .
H10A H 1.018517 0.479322 0.912881 0.021 Uiso 1 1 calc R U . . .
H10B H 1.059715 0.296431 0.904951 0.021 Uiso 1 1 calc R U . . .
C11 C 1.02523(17) 0.38006(18) 0.79933(6) 0.0188(2) Uani 1 1 d . . . . .
H11A H 0.976876 0.352864 0.755678 0.028 Uiso 1 1 calc R U . . .
H11B H 1.118988 0.325920 0.806103 0.028 Uiso 1 1 calc R U . . .
H11C H 1.073919 0.507468 0.812506 0.028 Uiso 1 1 calc R U . . .
C12 C 0.8092(2) 0.11823(17) 0.81383(6) 0.0196(2) Uani 1 1 d . . . . .
H12A H 0.763159 0.093462 0.770011 0.029 Uiso 1 1 calc R U . . .
H12B H 0.713279 0.071019 0.836679 0.029 Uiso 1 1 calc R U . . .
H12C H 0.902110 0.063143 0.820759 0.029 Uiso 1 1 calc R U . . .
C13 C 0.23881(18) 0.1474(2) 0.56188(6) 0.0218(3) Uani 1 1 d . . . . .
H13A H 0.142776 0.039872 0.542016 0.026 Uiso 1 1 calc R U . . .
H13B H 0.339976 0.156557 0.538937 0.026 Uiso 1 1 calc R U . . .
C14 C 0.17485(18) 0.3071(2) 0.55955(6) 0.0239(3) Uani 1 1 d . . . . .
H14A H 0.126473 0.303428 0.516594 0.029 Uiso 1 1 calc R U . . .
H14B H 0.076776 0.298094 0.583966 0.029 Uiso 1 1 calc R U . . .
C15 C 0.31415(18) 0.4843(2) 0.58293(6) 0.0218(3) Uani 1 1 d . . . . .
H15A H 0.412504 0.492255 0.558690 0.026 Uiso 1 1 calc R U . . .
H15B H 0.261415 0.577018 0.574709 0.026 Uiso 1 1 calc R U . . .
C16 C 0.51608(19) 0.70249(18) 0.66262(7) 0.0216(3) Uani 1 1 d . . . . .
H16A H 0.611343 0.707494 0.637805 0.032 Uiso 1 1 calc R U . . .
H16B H 0.566000 0.732536 0.706157 0.032 Uiso 1 1 calc R U . . .
H16C H 0.454632 0.786158 0.652742 0.032 Uiso 1 1 calc R U . . .
C17 C 0.24738(18) 0.5179(2) 0.68705(7) 0.0222(3) Uani 1 1 d . . . . .
H17A H 0.184017 0.599202 0.676181 0.033 Uiso 1 1 calc R U . . .
H17B H 0.298558 0.552264 0.730464 0.033 Uiso 1 1 calc R U . . .
H17C H 0.165029 0.398651 0.679574 0.033 Uiso 1 1 calc R U . . .
C18 C 0.76120(18) 0.68315(16) 0.81467(6) 0.0174(2) Uani 1 1 d . . . . .
H18 H 0.786191 0.709964 0.773523 0.021 Uiso 1 1 calc R U . . .
C19 C 0.90129(18) 0.75216(16) 0.86605(7) 0.0191(2) Uani 1 1 d . . . . .
H19 H 1.021235 0.756686 0.865404 0.023 Uiso 1 1 calc R U . . .
C20 C 0.8322(2) 0.81056(17) 0.91634(6) 0.0205(3) Uani 1 1 d . . . . .
H20 H 0.896103 0.859788 0.956255 0.025 Uiso 1 1 calc R U . . .
C21 C 0.6499(2) 0.78482(17) 0.89847(6) 0.0207(3) Uani 1 1 d . . . . .
H21 H 0.570890 0.812470 0.924532 0.025 Uiso 1 1 calc R U . . .
C22 C 0.60631(19) 0.71289(17) 0.83688(6) 0.0191(2) Uani 1 1 d . . . . .
H22 H 0.493521 0.687206 0.813071 0.023 Uiso 1 1 calc R U . . .
C23 C 0.75995(16) 0.37204(17) 0.64514(6) 0.0163(2) Uani 1 1 d . . . . .
H23 H 0.858942 0.459775 0.674565 0.020 Uiso 1 1 calc R U . . .
C24 C 0.73313(17) 0.39900(18) 0.58282(6) 0.0181(2) Uani 1 1 d . . . . .
H24 H 0.741031 0.508359 0.570672 0.022 Uiso 1 1 calc R U . . .
C25 C 0.69415(18) 0.23992(19) 0.54380(6) 0.0193(2) Uani 1 1 d . . . . .
H25 H 0.667763 0.221083 0.500426 0.023 Uiso 1 1 calc R U . . .
C26 C 0.70000(18) 0.10934(18) 0.57915(6) 0.0192(2) Uani 1 1 d . . . . .
H26 H 0.676503 -0.011940 0.563479 0.023 Uiso 1 1 calc R U . . .
C27 C 0.74563(17) 0.18779(18) 0.64030(6) 0.0181(2) Uani 1 1 d . . . . .
H27 H 0.764401 0.130628 0.673488 0.022 Uiso 1 1 calc R U . . .

loop_
_atom_site_aniso_label
_atom_site_aniso_U_11
_atom_site_aniso_U_22
_atom_site_aniso_U_33
_atom_site_aniso_U_23
_atom_site_aniso_U_13
_atom_site_aniso_U_12
Zn1 0.01251(6) 0.00985(6) 0.01016(6) 0.00231(5) 0.00066(5) 0.00170(5)
Zn2 0.00991(6) 0.01588(7) 0.01007(6) 0.00252(5) 0.00056(5) 0.00175(5)
O1 0.0118(4) 0.0119(4) 0.0113(4) 0.0023(3) 0.0006(3) 0.0006(3)
N1 0.0177(5) 0.0146(5) 0.0106(4) 0.0036(4) 0.0017(4) 0.0031(4)
N2 0.0135(5) 0.0219(5) 0.0111(4) 0.0001(4) -0.0013(4) 0.0012(4)
N3 0.0174(5) 0.0130(4) 0.0124(4) 0.0029(4) 0.0014(4) 0.0054(4)
N4 0.0133(4) 0.0220(5) 0.0144(5) 0.0069(4) 0.0029(4) 0.0060(4)
C1 0.0151(5) 0.0162(5) 0.0140(5) 0.0058(4) 0.0044(4) 0.0058(4)
C2 0.0124(5) 0.0159(5) 0.0155(5) 0.0056(4) 0.0021(4) 0.0014(4)
C3 0.0112(5) 0.0111(5) 0.0143(5) 0.0033(4) 0.0016(4) 0.0040(4)
C4 0.0139(5) 0.0122(5) 0.0170(5) 0.0031(4) -0.0002(4) 0.0012(4)
C5 0.0120(5) 0.0131(5) 0.0163(5) -0.0013(4) -0.0015(4) 0.0041(4)
C6 0.0216(6) 0.0269(7) 0.0157(6) 0.0093(5) 0.0043(5) 0.0006(5)
C7 0.0170(6) 0.0170(6) 0.0216(6) 0.0003(5) -0.0054(5) -0.0001(5)
C8 0.0223(6) 0.0161(5) 0.0104(5) 0.0021(4) 0.0007(4) 0.0030(5)
C9 0.0246(6) 0.0162(5) 0.0117(5) 0.0029(4) -0.0028(4) 0.0055(5)
C10 0.0189(6) 0.0194(6) 0.0144(5) 0.0015(4) -0.0024(4) 0.0073(5)
C11 0.0169(5) 0.0220(6) 0.0199(6) 0.0053(5) 0.0046(5) 0.0084(5)
C12 0.0294(7) 0.0130(5) 0.0163(6) 0.0021(4) 0.0011(5) 0.0071(5)
C13 0.0164(6) 0.0317(7) 0.0107(5) 0.0007(5) -0.0011(4) -0.0001(5)
C14 0.0158(6) 0.0400(8) 0.0143(6) 0.0088(6) -0.0016(5) 0.0054(6)
C15 0.0191(6) 0.0333(7) 0.0160(6) 0.0121(5) 0.0020(5) 0.0092(5)
C16 0.0209(6) 0.0207(6) 0.0248(7) 0.0086(5) 0.0035(5) 0.0066(5)
C17 0.0170(6) 0.0328(7) 0.0205(6) 0.0074(5) 0.0068(5) 0.0108(5)
C18 0.0251(6) 0.0106(5) 0.0155(5) 0.0036(4) 0.0029(5) 0.0033(4)
C19 0.0216(6) 0.0110(5) 0.0231(6) 0.0035(4) -0.0002(5) 0.0032(4)
C20 0.0297(7) 0.0125(5) 0.0165(6) 0.0014(4) -0.0027(5) 0.0050(5)
C21 0.0294(7) 0.0161(6) 0.0183(6) 0.0033(5) 0.0056(5) 0.0087(5)
C22 0.0222(6) 0.0147(5) 0.0192(6) 0.0038(5) -0.0003(5) 0.0044(5)
C23 0.0121(5) 0.0194(6) 0.0163(5) 0.0017(4) 0.0026(4) 0.0036(4)
C24 0.0142(5) 0.0221(6) 0.0196(6) 0.0074(5) 0.0054(4) 0.0053(5)
C25 0.0173(6) 0.0284(7) 0.0132(5) 0.0044(5) 0.0036(4) 0.0080(5)
C26 0.0195(6) 0.0210(6) 0.0170(6) 0.0012(5) 0.0030(5) 0.0073(5)
C27 0.0180(6) 0.0218(6) 0.0152(5) 0.0039(5) 0.0022(4) 0.0069(5)

loop_
_atom_type_symbol
_atom_type_description
_atom_type_scat_dispersion_real
_atom_type_scat_dispersion_imag
_atom_type_scat_source
C C 0.0033 0.0016 'International Tables Vol C Tables 4.2.6.8 and 6.1.1.4'
H H 0.0000 0.0000 'International Tables Vol C Tables 4.2.6.8 and 6.1.1.4'
N N 0.0061 0.0033 'International Tables Vol C Tables 4.2.6.8 and 6.1.1.4'
O O 0.0106 0.0060 'International Tables Vol C Tables 4.2.6.8 and 6.1.1.4'
Zn Zn 0.2839 1.4301 'International Tables Vol C Tables 4.2.6.8 and 6.1.1.4'

loop_
_geom_angle_atom_site_label_1
_geom_angle_atom_site_label_2
_geom_angle_atom_site_label_3
_geom_angle
_geom_angle_site_symmetry_1
_geom_angle_site_symmetry_3
_geom_angle_publ_flag
N1 Zn1 O1 99.59(4) . . ?
N1 Zn1 C18 128.71(5) . . ?
O1 Zn1 C18 111.80(4) . . ?
N1 Zn1 N3 92.25(4) . . ?
O1 Zn1 N3 110.57(4) . . ?
C18 Zn1 N3 111.80(5) . . ?
N1 Zn1 C22 101.35(5) . . ?
O1 Zn1 C22 102.07(4) . . ?
C18 Zn1 C22 34.55(5) . . ?
N3 Zn1 C22 141.90(4) . . ?
N2 Zn2 O1 98.30(4) . . ?
N2 Zn2 C23 126.99(5) . . ?
O1 Zn2 C23 114.01(4) . . ?
N2 Zn2 N4 92.63(5) . . ?
O1 Zn2 N4 111.71(4) . . ?
C23 Zn2 N4 111.01(5) . . ?
N2 Zn2 C27 101.07(5) . . ?
O1 Zn2 C27 101.19(4) . . ?
C23 Zn2 C27 34.58(5) . . ?
N4 Zn2 C27 142.03(4) . . ?
C3 O1 Zn1 119.56(7) . . ?
C3 O1 Zn2 120.46(7) . . ?
Zn1 O1 Zn2 119.94(4) . . ?
C1 N1 C8 121.50(11) . . ?
C1 N1 Zn1 121.24(9) . . ?
C8 N1 Zn1 114.90(8) . . ?
C5 N2 C13 122.04(11) . . ?
C5 N2 Zn2 122.49(9) . . ?
C13 N2 Zn2 114.84(9) . . ?
C11 N3 C12 108.75(10) . . ?
C11 N3 C10 107.63(10) . . ?
C12 N3 C10 110.30(10) . . ?
C11 N3 Zn1 113.06(8) . . ?
C12 N3 Zn1 107.61(8) . . ?
C10 N3 Zn1 109.49(8) . . ?
C17 N4 C16 108.83(11) . . ?
C17 N4 C15 109.73(10) . . ?
C16 N4 C15 107.76(11) . . ?
C17 N4 Zn2 107.45(8) . . ?
C16 N4 Zn2 114.83(8) . . ?
C15 N4 Zn2 108.19(8) . . ?
N1 C1 C2 124.43(11) . . ?
N1 C1 C6 119.90(11) . . ?
C2 C1 C6 115.68(11) . . ?
C1 C2 C3 132.48(12) . . ?
O1 C3 C2 122.26(11) . . ?
O1 C3 C4 122.13(11) . . ?
C2 C3 C4 115.60(11) . . ?
C5 C4 C3 132.19(12) . . ?
N2 C5 C4 124.11(11) . . ?
N2 C5 C7 120.23(12) . . ?
C4 C5 C7 115.66(12) . . ?
N1 C8 C9 110.18(10) . . ?
C10 C9 C8 115.34(11) . . ?
N3 C10 C9 116.31(11) . . ?
N2 C13 C14 110.87(11) . . ?
C15 C14 C13 115.52(11) . . ?
N4 C15 C14 116.66(11) . . ?
C19 C18 C22 105.45(11) . . ?
C19 C18 Zn1 100.38(8) . . ?
C22 C18 Zn1 90.24(8) . . ?
C20 C19 C18 108.67(12) . . ?
C19 C20 C21 108.62(12) . . ?
C22 C21 C20 108.59(12) . . ?
C21 C22 C18 108.55(12) . . ?
C21 C22 Zn1 106.32(9) . . ?
C18 C22 Zn1 55.22(7) . . ?
C24 C23 C27 105.31(11) . . ?
C24 C23 Zn2 101.76(8) . . ?
C27 C23 Zn2 89.91(8) . . ?
C25 C24 C23 108.81(12) . . ?
C24 C25 C26 108.66(12) . . ?
C27 C26 C25 108.65(12) . . ?
C26 C27 C23 108.40(12) . . ?
C26 C27 Zn2 106.68(9) . . ?
C23 C27 Zn2 55.50(6) . . ?

loop_
_geom_bond_atom_site_label_1
_geom_bond_atom_site_label_2
_geom_bond_distance
_geom_bond_site_symmetry_2
_geom_bond_publ_flag
Zn1 N1 1.9402(11) . ?
Zn1 O1 2.0266(9) . ?
Zn1 C18 2.0950(13) . ?
Zn1 N3 2.1311(11) . ?
Zn1 C22 2.5508(13) . ?
Zn2 N2 1.9437(11) . ?
Zn2 O1 2.0367(9) . ?
Zn2 C23 2.1051(12) . ?
Zn2 N4 2.1582(11) . ?
Zn2 C27 2.5542(13) . ?
O1 C3 1.3502(14) . ?
N1 C1 1.3200(16) . ?
N1 C8 1.4647(16) . ?
N2 C5 1.3187(17) . ?
N2 C13 1.4627(17) . ?
N3 C11 1.4774(17) . ?
N3 C12 1.4838(17) . ?
N3 C10 1.4939(16) . ?
N4 C17 1.4766(17) . ?
N4 C16 1.4779(18) . ?
N4 C15 1.4945(17) . ?
C1 C2 1.4056(18) . ?
C1 C6 1.5167(18) . ?
C2 C3 1.4168(17) . ?
C3 C4 1.4168(17) . ?
C4 C5 1.4039(18) . ?
C5 C7 1.5137(17) . ?
C8 C9 1.5321(19) . ?
C9 C10 1.5289(19) . ?
C13 C14 1.526(2) . ?
C14 C15 1.523(2) . ?
C18 C19 1.4417(19) . ?
C18 C22 1.447(2) . ?
C19 C20 1.381(2) . ?
C20 C21 1.418(2) . ?
C21 C22 1.3798(19) . ?
C23 C24 1.4434(18) . ?
C23 C27 1.4498(19) . ?
C24 C25 1.379(2) . ?
C25 C26 1.416(2) . ?
C26 C27 1.3834(19) . ?
